data_7051499
loop_
_publ_author_name
'Huuskonen, Juhani'
'Buston, Jonathan E. H.'
'Scotchmer, Neil D.'
'Anderson, Harry L.'

_publ_section_title
;
 Water-soluble macrocyclic receptors for small neutral guests
;
_journal_coden_ASTM NJCHE5
_journal_issue 12
_journal_name_full 'New Journal of Chemistry'
_journal_page_first 1245
_journal_page_last 1252
_journal_paper_doi 10.1039/a906403f
_journal_volume 23
_journal_year 1999
_chemical_formula_sum 'C54.5 H70.5 Cl1.5 N2 O17'
_chemical_formula_weight 1078.84
_space_group_IT_number 14
_symmetry_cell_setting monoclinic
_symmetry_space_group_name_Hall '-P 2yn'
_symmetry_space_group_name_H-M 'P 1 21/n 1'
_cell_angle_alpha 90
_cell_angle_beta 108.711(8)
_cell_angle_gamma 90
_cell_formula_units_Z 2
_cell_length_a 14.0149(12)
_cell_length_b 12.7542(12)
_cell_length_c 17.837(2)
_cell_measurement_temperature 213(2)
_cell_volume 3019.8(5)
_diffrn_ambient_temperature 213(2)
_exptl_crystal_density_diffrn 1.150
_cod_original_sg_symbol_H-M 'P 21/n'
_cod_original_formula_sum 'C54.5 H70.5 Cl1.50 N2 O17'
_cod_database_code 7051499

loop_
_symmetry_equiv_pos_as_xyz
'x, y, z'
'-x+1/2, y+1/2, -z+1/2'
'-x, -y, -z'
'x-1/2, -y-1/2, z-1/2'

loop_
_atom_site_label
_atom_site_type_symbol
_atom_site_fract_x
_atom_site_fract_y
_atom_site_fract_z
_atom_site_U_iso_or_equiv
_atom_site_adp_type
_atom_site_occupancy
_atom_site_symmetry_multiplicity
_atom_site_calc_flag
_atom_site_refinement_flags
_atom_site_disorder_assembly
_atom_site_disorder_group
N17 N -0.0191(3) -0.2139(3) 0.4015(2) 0.0339(10) Uani 1 1 d . . .
O1 O 0.5021(2) -0.2712(2) 0.66195(19) 0.0328(8) Uani 1 1 d . . .
O11 O 0.3248(2) 0.2669(2) 0.30624(19) 0.0301(8) Uani 1 1 d . . .
O21 O -0.1648(3) -0.1298(3) 0.3903(2) 0.0467(10) Uani 1 1 d . . .
O25 O 0.4294(3) -0.0854(3) 0.6821(2) 0.0379(8) Uani 1 1 d . . .
O27 O 0.2511(3) 0.2865(2) 0.4264(2) 0.0452(10) Uani 1 1 d . . .
O29 O 0.4162(3) -0.3853(2) 0.5284(2) 0.0424(9) Uani 1 1 d . . .
O31 O 0.3245(3) 0.0818(3) 0.2360(2) 0.0400(9) Uani 1 1 d . . .
C2 C 0.4235(3) -0.2305(3) 0.6005(3) 0.0274(10) Uani 1 1 d . . .
C3 C 0.3839(4) -0.1340(3) 0.6118(3) 0.0309(11) Uani 1 1 d . . .
C4 C 0.3001(3) -0.0938(3) 0.5521(3) 0.0305(11) Uani 1 1 d . . .
H4 H 0.2726 -0.0292 0.5601 0.037 Uiso 1 1 calc R . .
C5 C 0.2578(3) -0.1469(3) 0.4826(3) 0.0267(10) Uani 1 1 d . . .
C6 C 0.1688(3) -0.0950(3) 0.4181(3) 0.0257(10) Uani 1 1 d . . .
C7 C 0.2101(3) 0.0025(3) 0.3882(3) 0.0262(10) Uani 1 1 d . . .
C8 C 0.2104(3) 0.1000(3) 0.4233(3) 0.0299(11) Uani 1 1 d . . .
H8 H 0.1837 0.107 0.4651 0.036 Uiso 1 1 calc R . .
C9 C 0.2502(3) 0.1876(3) 0.3966(3) 0.0290(10) Uani 1 1 d . . .
C10 C 0.2913(3) 0.1786(3) 0.3359(3) 0.0278(10) Uani 1 1 d . . .
C12 C 0.4137(3) 0.3127(3) 0.3566(3) 0.0319(11) Uani 1 1 d . . .
H12A H 0.4204 0.2973 0.4119 0.038 Uiso 1 1 calc R . .
H12B H 0.4109 0.3889 0.3496 0.038 Uiso 1 1 calc R . .
C13 C 0.3775(3) -0.2868(3) 0.5317(3) 0.0310(11) Uani 1 1 d . . .
C14 C 0.2962(3) -0.2438(3) 0.4717(3) 0.0289(10) Uani 1 1 d . . .
H14 H 0.2677 -0.2805 0.424 0.035 Uiso 1 1 calc R . .
C15 C 0.1163(3) -0.1674(3) 0.3469(3) 0.0247(10) Uani 1 1 d . . .
H15A H 0.0729 -0.1241 0.304 0.03 Uiso 1 1 calc R . .
H15B H 0.1681 -0.1985 0.3278 0.03 Uiso 1 1 calc R . .
C16 C 0.0523(3) -0.2562(3) 0.3641(3) 0.0289(10) Uani 1 1 d . . .
H16A H 0.0151 -0.2916 0.3146 0.035 Uiso 1 1 calc R . .
H16B H 0.0963 -0.3078 0.3993 0.035 Uiso 1 1 calc R . .
C18 C 0.0326(3) -0.1571(4) 0.4744(3) 0.0304(11) Uani 1 1 d . . .
H18A H 0.0819 -0.2032 0.5111 0.037 Uiso 1 1 calc R . .
H18B H -0.0163 -0.1347 0.5 0.037 Uiso 1 1 calc R . .
C19 C 0.0854(3) -0.0626(3) 0.4556(3) 0.0282(10) Uani 1 1 d . . .
H19A H 0.1166 -0.0226 0.5042 0.034 Uiso 1 1 calc R . .
H19B H 0.0358 -0.0172 0.4185 0.034 Uiso 1 1 calc R . .
C20 C -0.1163(4) -0.1874(4) 0.3611(3) 0.0371(12) Uani 1 1 d . . .
C22 C -0.1626(4) -0.2329(6) 0.2798(4) 0.0608(18) Uani 1 1 d . . .
H22A H -0.1132 -0.276 0.2665 0.091 Uiso 1 1 calc R . .
H22B H -0.1841 -0.1766 0.2415 0.091 Uiso 1 1 calc R . .
H22C H -0.2203 -0.2756 0.2788 0.091 Uiso 1 1 calc R . .
C23 C 0.2500(3) -0.0061(3) 0.3260(3) 0.0291(10) Uani 1 1 d . . .
H23 H 0.2507 -0.0716 0.302 0.035 Uiso 1 1 calc R . .
C24 C 0.2888(3) 0.0821(3) 0.2991(3) 0.0289(10) Uani 1 1 d . . .
C26 C 0.3819(5) 0.0062(5) 0.6985(4) 0.0592(17) Uani 1 1 d . . .
H26A H 0.4211 0.0339 0.7498 0.089 Uiso 1 1 calc R . .
H26B H 0.3147 -0.0112 0.6988 0.089 Uiso 1 1 calc R . .
H26C H 0.3777 0.0584 0.658 0.089 Uiso 1 1 calc R . .
C28 C 0.2159(7) 0.2986(5) 0.4923(5) 0.093(3) Uani 1 1 d . . .
H28A H 0.2202 0.3718 0.5077 0.14 Uiso 1 1 calc R . .
H28B H 0.2572 0.2568 0.5362 0.14 Uiso 1 1 calc R . .
H28C H 0.1465 0.2753 0.478 0.14 Uiso 1 1 calc R . .
C30 C 0.3632(4) -0.4529(4) 0.4660(4) 0.0506(15) Uani 1 1 d . . .
H30A H 0.3988 -0.5191 0.471 0.076 Uiso 1 1 calc R . .
H30B H 0.3585 -0.4208 0.4157 0.076 Uiso 1 1 calc R . .
H30C H 0.2961 -0.4652 0.4686 0.076 Uiso 1 1 calc R . .
C32 C 0.3441(4) -0.0162(4) 0.2077(3) 0.0406(13) Uani 1 1 d . . .
H32A H 0.3688 -0.0059 0.1632 0.061 Uiso 1 1 calc R . .
H32B H 0.2825 -0.0571 0.1907 0.061 Uiso 1 1 calc R . .
H32C H 0.3945 -0.0533 0.2495 0.061 Uiso 1 1 calc R . .
C34A C 0.4798(4) -0.3537(4) 0.2623(3) 0.072(6) Uani 0.451(4) 1 d PD A 1
H34A H 0.4144 -0.3822 0.2286 0.087 Uiso 0.451(4) 1 calc PR A 1
Cl1A Cl 0.5368(7) -0.2822(5) 0.2030(4) 0.116(4) Uani 0.451(4) 1 d PD A 1
Cl2A Cl 0.4596(6) -0.2698(5) 0.3348(4) 0.109(2) Uani 0.451(4) 1 d PD A 1
Cl3A Cl 0.5596(8) -0.4582(5) 0.3095(5) 0.120(2) Uani 0.451(4) 1 d PD A 1
C34B C 0.510(2) -0.372(2) 0.250(2) 0.072(6) Uani 0.049(4) 1 d PD A 2
H34B H 0.442 -0.3937 0.2171 0.087 Uiso 0.049(4) 1 calc PR A 2
Cl1B Cl 0.590(3) -0.367(3) 0.191(2) 0.116(4) Uani 0.049(4) 1 d PD A 2
Cl2B Cl 0.505(4) -0.247(3) 0.291(3) 0.109(2) Uani 0.049(4) 1 d PD A 2
Cl3B Cl 0.559(7) -0.464(4) 0.327(4) 0.120(2) Uani 0.049(4) 1 d PD A 2
C49 C -0.0503(17) 0.475(3) 0.4465(11) 0.160(9) Uani 0.5 1 d PDU B -3
H49A H -0.0173 0.4598 0.4075 0.24 Uiso 0.5 1 calc PR B -3
H49B H -0.0991 0.5303 0.4273 0.24 Uiso 0.5 1 calc PR B -3
H49C H -0.0844 0.4119 0.4554 0.24 Uiso 0.5 1 calc PR B -3
O50 O 0.0014(12) 0.5288(17) 0.5838(7) 0.172(8) Uani 0.5 1 d PDU B -3
C50 C 0.0291(14) 0.509(3) 0.5249(10) 0.173(9) Uani 0.5 1 d PDU B -3
O51 O 0.1227(10) 0.5524(15) 0.5244(8) 0.183(7) Uani 0.5 1 d PDU B -3
C52 C 0.1779(12) 0.5864(12) 0.6027(10) 0.142(7) Uani 0.5 1 d PDU B -3
H52A H 0.131 0.6041 0.6313 0.17 Uiso 0.5 1 calc PR B -3
H52B H 0.2167 0.6494 0.6 0.17 Uiso 0.5 1 calc PR B -3
C53 C 0.250(2) 0.4993(19) 0.6472(14) 0.208(14) Uani 0.5 1 d PDU B -3
H53A H 0.2868 0.5231 0.7002 0.311 Uiso 0.5 1 calc PR B -3
H53B H 0.2967 0.4825 0.6191 0.311 Uiso 0.5 1 calc PR B -3
H53C H 0.2112 0.4372 0.6503 0.311 Uiso 0.5 1 calc PR B -3
C40 C 0.5090(14) -0.1092(13) 0.4430(12) 0.159(8) Uani 0.5 1 d PDU C 4
H40A H 0.4737 -0.0588 0.403 0.238 Uiso 0.5 1 calc PR C 4
H40B H 0.5771 -0.0847 0.4692 0.238 Uiso 0.5 1 calc PR C 4
H40C H 0.474 -0.117 0.4816 0.238 Uiso 0.5 1 calc PR C 4
C41 C 0.5127(16) -0.2163(13) 0.4033(9) 0.174(9) Uani 0.5 1 d PDU C 4
O42 O 0.5555(17) -0.2925(13) 0.4457(11) 0.220(9) Uani 0.5 1 d PDU C 4
O43 O 0.4581(15) -0.2327(19) 0.3218(10) 0.206(10) Uani 0.5 1 d PDU C 4
C44 C 0.500(2) -0.3163(14) 0.2897(12) 0.205(12) Uani 0.5 1 d PDU C 4
H44A H 0.4506 -0.3727 0.2715 0.246 Uiso 0.5 1 calc PR C 4
H44B H 0.5594 -0.3448 0.3303 0.246 Uiso 0.5 1 calc PR C 4
C45 C 0.531(3) -0.273(2) 0.2196(19) 0.163(14) Uani 0.5 1 d PDU C 4
H45A H 0.5631 -0.3284 0.1991 0.244 Uiso 0.5 1 calc PR C 4
H45B H 0.5769 -0.2152 0.2375 0.244 Uiso 0.5 1 calc PR C 4
H45C H 0.471 -0.2495 0.1782 0.244 Uiso 0.5 1 calc PR C 4

loop_
_atom_site_aniso_label
_atom_site_aniso_U_11
_atom_site_aniso_U_22
_atom_site_aniso_U_33
_atom_site_aniso_U_23
_atom_site_aniso_U_13
_atom_site_aniso_U_12
N17 0.033(2) 0.033(2) 0.047(3) -0.0066(18) 0.028(2) -0.0025(17)
O1 0.0308(17) 0.0370(18) 0.0382(19) 0.0028(15) 0.0217(15) 0.0103(14)
O11 0.0283(16) 0.0262(16) 0.0406(18) 0.0056(14) 0.0177(14) -0.0039(13)
O21 0.0333(19) 0.052(2) 0.062(2) -0.0088(19) 0.0257(18) 0.0058(17)
O25 0.0380(19) 0.0356(19) 0.0398(19) -0.0083(15) 0.0120(16) 0.0051(15)
O27 0.064(2) 0.0214(17) 0.072(3) -0.0052(16) 0.053(2) -0.0050(16)
O29 0.0358(19) 0.0244(17) 0.063(2) -0.0087(17) 0.0099(17) 0.0072(15)
O31 0.052(2) 0.0336(19) 0.049(2) -0.0046(15) 0.0373(18) -0.0078(16)
C2 0.023(2) 0.024(2) 0.043(3) 0.004(2) 0.022(2) 0.0011(18)
C3 0.037(3) 0.026(2) 0.039(3) -0.002(2) 0.025(2) -0.0009(19)
C4 0.031(2) 0.023(2) 0.042(3) -0.001(2) 0.019(2) 0.0012(19)
C5 0.027(2) 0.020(2) 0.041(3) 0.0016(19) 0.022(2) -0.0031(17)
C6 0.024(2) 0.021(2) 0.038(3) -0.0044(19) 0.018(2) 0.0016(17)
C7 0.025(2) 0.024(2) 0.032(2) 0.0026(19) 0.013(2) 0.0004(18)
C8 0.036(3) 0.022(2) 0.041(3) 0.001(2) 0.025(2) 0.0010(19)
C9 0.034(2) 0.019(2) 0.039(3) -0.0031(19) 0.020(2) -0.0027(18)
C10 0.026(2) 0.024(2) 0.037(3) 0.0039(19) 0.016(2) -0.0019(18)
C12 0.025(2) 0.022(2) 0.056(3) -0.002(2) 0.023(2) 0.0013(18)
C13 0.030(2) 0.021(2) 0.047(3) -0.001(2) 0.020(2) 0.0032(18)
C14 0.025(2) 0.024(2) 0.043(3) -0.002(2) 0.019(2) 0.0002(18)
C15 0.026(2) 0.021(2) 0.034(2) -0.0008(18) 0.018(2) -0.0004(18)
C16 0.029(2) 0.024(2) 0.042(3) -0.008(2) 0.023(2) -0.0023(19)
C18 0.028(2) 0.029(2) 0.042(3) -0.002(2) 0.022(2) -0.0012(19)
C19 0.029(2) 0.022(2) 0.042(3) -0.003(2) 0.024(2) 0.0018(18)
C20 0.031(3) 0.036(3) 0.051(3) -0.002(2) 0.022(2) -0.001(2)
C22 0.033(3) 0.085(5) 0.064(4) -0.021(4) 0.015(3) 0.001(3)
C23 0.030(2) 0.021(2) 0.042(3) -0.0018(19) 0.020(2) -0.0007(18)
C24 0.030(2) 0.029(2) 0.036(3) 0.0031(19) 0.022(2) 0.0019(19)
C26 0.060(4) 0.047(3) 0.064(4) -0.021(3) 0.011(3) 0.013(3)
C28 0.168(8) 0.038(4) 0.134(7) -0.037(4) 0.132(7) -0.031(4)
C30 0.049(3) 0.027(3) 0.073(4) -0.011(3) 0.015(3) 0.009(2)
C32 0.047(3) 0.039(3) 0.050(3) -0.004(2) 0.034(3) 0.003(2)
C34A 0.047(10) 0.045(8) 0.093(11) 0.024(8) -0.023(8) -0.030(7)
Cl1A 0.118(7) 0.142(8) 0.097(4) -0.002(4) 0.045(4) -0.082(6)
Cl2A 0.134(6) 0.097(4) 0.101(4) 0.002(3) 0.047(4) -0.018(4)
Cl3A 0.104(3) 0.047(2) 0.155(6) 0.006(3) -0.035(4) 0.008(2)
C34B 0.047(10) 0.045(8) 0.093(11) 0.024(8) -0.023(8) -0.030(7)
Cl1B 0.118(7) 0.142(8) 0.097(4) -0.002(4) 0.045(4) -0.082(6)
Cl2B 0.134(6) 0.097(4) 0.101(4) 0.002(3) 0.047(4) -0.018(4)
Cl3B 0.104(3) 0.047(2) 0.155(6) 0.006(3) -0.035(4) 0.008(2)
C49 0.26(2) 0.17(3) 0.093(14) -0.006(15) 0.118(15) 0.08(2)
O50 0.160(15) 0.28(2) 0.097(10) -0.015(12) 0.077(10) -0.041(15)
C50 0.22(2) 0.18(2) 0.15(2) 0.00(2) 0.103(14) 0.054(19)
O51 0.230(15) 0.193(16) 0.179(12) 0.070(13) 0.141(12) 0.067(13)
C52 0.197(17) 0.130(17) 0.172(15) 0.042(13) 0.163(13) 0.035(12)
C53 0.24(4) 0.13(2) 0.22(3) -0.038(19) 0.03(2) 0.028(19)
C40 0.074(12) 0.178(15) 0.22(2) 0.117(14) 0.042(14) -0.025(13)
C41 0.123(18) 0.188(16) 0.221(17) 0.112(13) 0.068(16) -0.030(15)
O42 0.19(2) 0.202(17) 0.27(2) 0.107(16) 0.074(17) 0.038(16)
O43 0.143(18) 0.30(3) 0.199(15) 0.082(15) 0.093(13) 0.001(16)
C44 0.057(13) 0.23(3) 0.30(2) 0.006(18) 0.006(17) -0.059(17)
C45 0.12(2) 0.091(18) 0.31(4) -0.13(2) 0.11(3) -0.044(16)

loop_
_geom_bond_atom_site_label_1
_geom_bond_atom_site_label_2
_geom_bond_distance
_geom_bond_site_symmetry_2
_geom_bond_publ_flag
N17 C20 1.364(6) . ?
N17 C18 1.462(6) . ?
N17 C16 1.470(5) . ?
O1 C2 1.382(6) . ?
O1 C12 1.427(5) 3_656 ?
O11 C10 1.389(5) . ?
O11 C12 1.407(6) . ?
O21 C20 1.225(6) . ?
O25 C3 1.360(6) . ?
O25 C26 1.420(6) . ?
O27 C9 1.367(5) . ?
O27 C28 1.422(7) . ?
O29 C13 1.376(5) . ?
O29 C30 1.416(6) . ?
O31 C24 1.371(5) . ?
O31 C32 1.408(6) . ?
C2 C13 1.389(7) . ?
C2 C3 1.390(6) . ?
C3 C4 1.405(7) . ?
C4 C5 1.369(7) . ?
C5 C14 1.386(6) . ?
C5 C6 1.548(6) . ?
C6 C7 1.536(6) . ?
C6 C15 1.552(6) . ?
C6 C19 1.577(5) . ?
C7 C8 1.392(6) . ?
C7 C23 1.398(6) . ?
C8 C9 1.398(6) . ?
C9 C10 1.385(6) . ?
C10 C24 1.391(6) . ?
C12 O1 1.427(5) 3_656 ?
C13 C14 1.402(7) . ?
C15 C16 1.536(6) . ?
C18 C19 1.508(6) . ?
C20 C22 1.503(8) . ?
C23 C24 1.399(6) . ?
C34A Cl2A 1.7697(11) . ?
C34A Cl3A 1.7697(11) . ?
C34A Cl1A 1.7697(10) . ?
C34B Cl1B 1.7700(11) . ?
C34B Cl3B 1.7700(11) . ?
C34B Cl2B 1.7700(11) . ?
C49 C50 1.545(5) . ?
O50 C50 1.258(5) . ?
C50 O51 1.428(5) . ?
O51 C52 1.429(5) . ?
C52 C53 1.538(5) . ?
C40 C41 1.546(5) . ?
C41 O42 1.259(5) . ?
C41 O43 1.424(5) . ?
O43 C44 1.425(5) . ?
C44 C45 1.546(5) . ?
